data_1549968
loop_
_publ_author_name
'Shi, Lei'
'Li, Kun'
'Li, Ling-Ling'
'Chen, Shan-Yong'
'Li, Meng-Yang'
'Zhou, Qian'
'Wang, Nan'
'Yu, Xiao-Qi'

_publ_section_title
;
 Novel easily available purine-based AIEgens with colour tunability and
 applications in lipid droplet imaging.
;
_journal_issue 48
_journal_name_full 'Chemical science'
_journal_page_first 8969
_journal_page_last 8974
_journal_paper_doi 10.1039/c8sc03369b
_journal_volume 9
_journal_year 2018
_chemical_formula_moiety 'C23 H19 N5 O'
_chemical_formula_sum 'C23 H18 N5 O'
_chemical_formula_weight 380.42
_space_group_crystal_system monoclinic
_space_group_IT_number 14
_space_group_name_Hall '-P 2ybc'
_space_group_name_H-M_alt 'P 1 21/c 1'
_symmetry_space_group_name_Hall '-P 2ybc'
_symmetry_space_group_name_H-M 'P 1 21/c 1'
_atom_sites_solution_hydrogens geom
_atom_sites_solution_primary direct
_audit_creation_date 2018-06-21
_audit_creation_method
;
Olex2 1.2
(compiled 2018.04.03 svn.r3497 for OlexSys, GUI svn.r5486)
;
_audit_update_record
;
2018-07-13 deposited with the CCDC.
2018-09-19 downloaded from the CCDC.
;
_cell_angle_alpha 90
_cell_angle_beta 97.235(3)
_cell_angle_gamma 90
_cell_formula_units_Z 4
_cell_length_a 11.7851(4)
_cell_length_b 19.9797(6)
_cell_length_c 8.1892(3)
_cell_measurement_reflns_used 3550
_cell_measurement_temperature 297.5(3)
_cell_measurement_theta_max 72.5240
_cell_measurement_theta_min 4.3720
_cell_volume 1912.90(11)
_computing_cell_refinement 'CrysAlisPro 1.171.38.46 (Rigaku OD, 2015)'
_computing_data_collection 'CrysAlisPro 1.171.38.46 (Rigaku OD, 2015)'
_computing_data_reduction 'CrysAlisPro 1.171.38.46 (Rigaku OD, 2015)'
_computing_molecular_graphics 'Olex2 (Dolomanov et al., 2009)'
_computing_publication_material 'Olex2 (Dolomanov et al., 2009)'
_computing_structure_refinement 'ShelXL (Sheldrick, 2015)'
_computing_structure_solution 'ShelXT (Sheldrick, 2015)'
_diffrn_ambient_environment air
_diffrn_ambient_temperature 297.5(3)
_diffrn_detector 'CCD plate'
_diffrn_detector_area_resol_mean 15.9595
_diffrn_detector_type EosS2
_diffrn_measured_fraction_theta_full 0.999
_diffrn_measured_fraction_theta_max 0.983
_diffrn_measurement_details
;
List of Runs (angles in degrees, time in seconds):

  # Type    Start    End  Width  t~exp~   \w     \q     \k     \f   Frames
#--------------------------------------------------------------------------
  1  \w   -106.00  33.00   1.00    1.42    --  -36.42   0.00  30.00  139
  2  \w      1.00  75.00   1.00    1.42    --   36.42 -99.00 -30.00   74
  3  \w    -31.00  53.00   1.00    1.42    --   36.42 -57.00 -30.00   84
  4  \w      1.00  75.00   1.00    1.42    --   36.42 -99.00 150.00   74
  5  \w     39.00 109.00   1.00    5.68    --  108.71 -94.00 -90.00   70
  6  \w     91.00 177.00   1.00    5.68    --  108.71  45.00  30.00   86
  7  \w    100.00 178.00   1.00    5.68    --  108.71 111.00-150.00   78
  8  \w     39.00 109.00   1.00    5.68    --  108.71 -94.00  60.00   70
  9  \w     37.00 147.00   1.00    5.68    --  108.71 -15.00 120.00  110
 10  \w     40.00 126.00   1.00    5.68    --  108.71 -45.00-120.00   86
 11  \w     40.00 126.00   1.00    5.68    --  108.71 -45.00  60.00   86
 12  \w     41.00 135.00   1.00    5.68    --  108.71 -77.00 -60.00   94
 13  \w   -104.00 -20.00   1.00    1.42    --  -36.42 -57.00   0.00   84
 14  \w   -104.00 -20.00   1.00    1.42    --  -36.42 -57.00 -90.00   84
;
_diffrn_measurement_device 'four-circle diffractometer'
_diffrn_measurement_device_type 'New Gemini, Dual, Cu at zero, EosS2'
_diffrn_measurement_method '\w scans'
_diffrn_orient_matrix_type 'CrysAlisPro convention (1999,Acta A55,543-557)'
_diffrn_orient_matrix_UB_11 -0.0105869000
_diffrn_orient_matrix_UB_12 -0.0768553000
_diffrn_orient_matrix_UB_13 0.0007176000
_diffrn_orient_matrix_UB_21 0.1310082000
_diffrn_orient_matrix_UB_22 -0.0062677000
_diffrn_orient_matrix_UB_23 0.0108927000
_diffrn_orient_matrix_UB_31 0.0090863000
_diffrn_orient_matrix_UB_32 0.0006485000
_diffrn_orient_matrix_UB_33 0.1893247000
_diffrn_radiation_monochromator graphite
_diffrn_radiation_probe x-ray
_diffrn_radiation_type CuK\a
_diffrn_radiation_wavelength 1.54184
_diffrn_reflns_av_R_equivalents 0.0294
_diffrn_reflns_av_unetI/netI 0.0259
_diffrn_reflns_Laue_measured_fraction_full 0.999
_diffrn_reflns_Laue_measured_fraction_max 0.983
_diffrn_reflns_limit_h_max 14
_diffrn_reflns_limit_h_min -14
_diffrn_reflns_limit_k_max 24
_diffrn_reflns_limit_k_min -22
_diffrn_reflns_limit_l_max 9
_diffrn_reflns_limit_l_min -6
_diffrn_reflns_number 10922
_diffrn_reflns_point_group_measured_fraction_full 0.999
_diffrn_reflns_point_group_measured_fraction_max 0.983
_diffrn_reflns_theta_full 67.684
_diffrn_reflns_theta_max 72.710
_diffrn_reflns_theta_min 3.781
_diffrn_source 'fine-focus sealed X-ray tube'
_diffrn_source_type 'Enhance (Cu) X-ray Source'
_exptl_absorpt_coefficient_mu 0.679
_exptl_absorpt_correction_T_max 1.00000
_exptl_absorpt_correction_T_min 0.74969
_exptl_absorpt_correction_type multi-scan
_exptl_absorpt_process_details
;
CrysAlisPro 1.171.38.46 (Rigaku Oxford Diffraction, 2015)
Empirical absorption correction using spherical harmonics,
 implemented in SCALE3 ABSPACK scaling algorithm.
;
_exptl_crystal_colour 'clear light colourless'
_exptl_crystal_colour_lustre clear
_exptl_crystal_colour_modifier light
_exptl_crystal_colour_primary colourless
_exptl_crystal_density_diffrn 1.321
_exptl_crystal_description block
_exptl_crystal_F_000 796
_exptl_crystal_size_max 0.6
_exptl_crystal_size_mid 0.4
_exptl_crystal_size_min 0.3
_refine_diff_density_max 0.294
_refine_diff_density_min -0.302
_refine_diff_density_rms 0.053
_refine_ls_extinction_method none
_refine_ls_goodness_of_fit_ref 1.019
_refine_ls_hydrogen_treatment constr
_refine_ls_matrix_type full
_refine_ls_number_parameters 304
_refine_ls_number_reflns 3743
_refine_ls_number_restraints 6
_refine_ls_restrained_S_all 1.018
_refine_ls_R_factor_all 0.0679
_refine_ls_R_factor_gt 0.0588
_refine_ls_shift/su_max 0.001
_refine_ls_shift/su_mean 0.000
_refine_ls_structure_factor_coef Fsqd
_refine_ls_weighting_details 'w=1/[\s^2^(Fo^2^)+(0.1123P)^2^+0.2614P] where P=(Fo^2^+2Fc^2^)/3'
_refine_ls_weighting_scheme calc
_refine_ls_wR_factor_gt 0.1624
_refine_ls_wR_factor_ref 0.1753
_reflns_Friedel_coverage 0.000
_reflns_number_gt 3091
_reflns_number_total 3743
_reflns_threshold_expression 'I > 2\s(I)'
_cod_data_source_file c8sc03369b2.cif
_cod_data_source_block yxq-sl-4
_cod_depositor_comments 'Adding full bibliography for 1549967--1549970.cif.'
_cod_original_cell_volume 1912.90(10)
_cod_database_code 1549968
_shelx_shelxl_version_number 2014/7
_shelx_space_group_comment
;
The symmetry employed for this shelxl refinement is uniquely defined
by the following loop, which should always be used as a source of
symmetry information in preference to the above space-group names.
They are only intended as comments.
;
_reflns_odcompleteness_completeness 99.80
_reflns_odcompleteness_iscentric 1
_reflns_odcompleteness_theta 66.97
_olex2_refinement_description
;
1. Fixed Uiso
 At 1.2 times of:
  All C(H) groups, All C(H,H) groups
 At 1.5 times of:
  All C(H,H,H) groups
2. Uiso/Uaniso restraints and constraints
Uanis(C4A) \\sim Ueq: with sigma of 0.1 and sigma for terminal atoms of 0.2
3. Others
 Sof(H2B)=Sof(N1A)=1-FVAR(1)
 Sof(H2A)=Sof(N1)=FVAR(1)
 Sof(C0AB)=Sof(H0AC)=Sof(H0AD)=1-FVAR(2)
 Sof(C0AA)=Sof(H0AA)=Sof(H0AB)=FVAR(2)
 Sof(C4A)=Sof(H4AA)=Sof(H4AB)=1-FVAR(3)
 Sof(C4)=Sof(H4A)=Sof(H4B)=FVAR(3)
 Sof(C1A)=Sof(H1AA)=Sof(H1AB)=Sof(H1AC)=1-FVAR(4)
 Sof(C1)=Sof(H1A)=Sof(H1B)=Sof(H1C)=FVAR(4)
4.a Secondary CH2 refined with riding coordinates:
 C0AA(H0AA,H0AB), C4(H4A,H4B), C0AB(H0AC,H0AD), C4A(H4AA,H4AB)
4.b Aromatic/amide H refined with riding coordinates:
 C00D(H00D), C00F(H00F), C00G(H00G), C00H(H00H), C00I(H00I), C00J(H00J),
 C00L(H00L), C00M(H00M), C00O(H00O), C00P(H00P), C00Q(H00Q), C2(H2A), C2(H2B)
4.c Idealised Me refined as rotating group:
 C1(H1A,H1B,H1C), C1A(H1AA,H1AB,H1AC)
;
_olex2_submission_special_instructions 'No special instructions were received'
_oxdiff_exptl_absorpt_empirical_details
;
Empirical correction (ABSPACK) includes:
- Absorption correction using spherical harmonics
- Frame scaling
- Detector area scaling
;
_oxdiff_exptl_absorpt_empirical_full_max 1.324
_oxdiff_exptl_absorpt_empirical_full_min 0.815

loop_
_space_group_symop_operation_xyz
'x, y, z'
'-x, y+1/2, -z+1/2'
'-x, -y, -z'
'x, -y-1/2, z-1/2'

loop_
_atom_site_label
_atom_site_type_symbol
_atom_site_fract_x
_atom_site_fract_y
_atom_site_fract_z
_atom_site_U_iso_or_equiv
_atom_site_adp_type
_atom_site_occupancy
_atom_site_site_symmetry_order
_atom_site_calc_flag
_atom_site_refinement_flags_posn
_atom_site_refinement_flags_adp
_atom_site_refinement_flags_occupancy
_atom_site_disorder_assembly
_atom_site_disorder_group
N001 N 0.39934(12) 0.52014(7) 0.22990(17) 0.0458(3) Uani 1 1 d . . . . .
N002 N 0.35454(12) 0.62070(7) 0.09374(18) 0.0503(4) Uani 1 1 d . . . . .
N003 N 0.58785(13) 0.47392(7) 0.2848(2) 0.0541(4) Uani 1 1 d . . . . .
O004 O 0.19224(15) 0.24242(9) 0.6295(2) 0.0862(5) Uani 1 1 d . . . . .
N005 N 0.61512(13) 0.62414(8) 0.0550(2) 0.0575(4) Uani 1 1 d . . . . .
C006 C 0.42844(14) 0.41643(8) 0.37862(19) 0.0451(4) Uani 1 1 d . . . . .
C007 C 0.43496(14) 0.57230(8) 0.1498(2) 0.0451(4) Uani 1 1 d . . . . .
C008 C 0.47552(14) 0.47352(8) 0.2924(2) 0.0452(4) Uani 1 1 d . . . . .
C009 C 0.24997(14) 0.63357(8) 0.1524(2) 0.0499(4) Uani 1 1 d . . . . .
C00B C 0.55066(14) 0.57740(8) 0.1270(2) 0.0474(4) Uani 1 1 d . . . . .
C00C C 0.33901(16) 0.31041(8) 0.5440(2) 0.0487(4) Uani 1 1 d . . . . .
C00D C 0.50104(15) 0.36830(9) 0.4590(2) 0.0517(4) Uani 1 1 d . . . . .
H00D H 0.5796 0.3712 0.4569 0.062 Uiso 1 1 calc R . . . .
C00E C 0.62011(15) 0.52653(9) 0.2016(2) 0.0516(4) Uani 1 1 d . . . . .
C00F C 0.45597(16) 0.31644(9) 0.5417(2) 0.0531(4) Uani 1 1 d . . . . .
H00F H 0.5049 0.2850 0.5969 0.064 Uiso 1 1 calc R . . . .
C00G C 0.31110(15) 0.41024(9) 0.3813(2) 0.0526(4) Uani 1 1 d . . . . .
H00G H 0.2619 0.4420 0.3281 0.063 Uiso 1 1 calc R . . . .
C00H C 0.26682(16) 0.35764(9) 0.4620(2) 0.0552(4) Uani 1 1 d . . . . .
H00H H 0.1881 0.3538 0.4613 0.066 Uiso 1 1 calc R . . . .
C00I C 0.20262(16) 0.60738(10) 0.2847(2) 0.0580(5) Uani 1 1 d . . . . .
H00I H 0.2401 0.5746 0.3519 0.070 Uiso 1 1 calc R . . . .
C00J C 0.29245(18) 0.25361(10) 0.6298(2) 0.0595(5) Uani 1 1 d . . . . .
H00J H 0.3442 0.2245 0.6880 0.071 Uiso 1 1 calc R . . . .
C00K C 0.19494(17) 0.68391(9) 0.0520(3) 0.0611(5) Uani 1 1 d . . . . .
C00L C 0.36316(18) 0.66292(10) -0.0396(3) 0.0630(5) Uani 1 1 d . . . . .
H00L H 0.4250 0.6644 -0.0998 0.076 Uiso 1 1 calc R . . . .
C00M C 0.09728(18) 0.63197(12) 0.3127(3) 0.0699(6) Uani 1 1 d . . . . .
H00M H 0.0640 0.6158 0.4020 0.084 Uiso 1 1 calc R . . . .
C00O C 0.08762(19) 0.70631(12) 0.0818(3) 0.0736(6) Uani 1 1 d . . . . .
H00O H 0.0490 0.7386 0.0143 0.088 Uiso 1 1 calc R . . . .
C00P C 0.03940(18) 0.68007(12) 0.2121(3) 0.0773(7) Uani 1 1 d . . . . .
H00P H -0.0323 0.6946 0.2330 0.093 Uiso 1 1 calc R . . . .
C00Q C 0.2691(2) 0.70101(11) -0.0682(3) 0.0728(6) Uani 1 1 d . . . . .
H00Q H 0.2544 0.7328 -0.1510 0.087 Uiso 1 1 calc R . . . .
C2 C 0.71880(17) 0.60117(12) 0.0871(3) 0.0676(5) Uani 1 1 d . . . . .
H2A H 0.7810 0.6218 0.0485 0.081 Uiso 0.82(5) 1 calc R . P A 1
H2B H 0.7836 0.6276 0.0855 0.081 Uiso 0.18(5) 1 calc R . P A 2
N1 N 0.7301(5) 0.5434(2) 0.184(2) 0.0582(19) Uani 0.82(5) 1 d . . P A 1
C0AA C 0.8356(3) 0.5115(4) 0.2599(5) 0.0686(16) Uani 0.679(17) 1 d . . P A 1
H0AA H 0.8862 0.5460 0.3108 0.082 Uiso 0.679(17) 1 calc R . P A 1
H0AB H 0.8169 0.4820 0.3466 0.082 Uiso 0.679(17) 1 calc R . P A 1
C4 C 0.8958(6) 0.4737(4) 0.1496(7) 0.131(3) Uani 0.724(14) 1 d . . P A 1
H4A H 0.9249 0.5038 0.0717 0.157 Uiso 0.724(14) 1 calc R . P A 1
H4B H 0.8437 0.4426 0.0882 0.157 Uiso 0.724(14) 1 calc R . P A 1
C1 C 0.9958(11) 0.4349(6) 0.244(2) 0.132(4) Uani 0.77(4) 1 d . . P A 1
H1A H 1.0557 0.4297 0.1761 0.198 Uiso 0.77(4) 1 calc GR . P A 1
H1B H 0.9696 0.3916 0.2740 0.198 Uiso 0.77(4) 1 calc GR . P A 1
H1C H 1.0244 0.4591 0.3422 0.198 Uiso 0.77(4) 1 calc GR . P A 1
N1A N 0.7227(16) 0.5404(14) 0.120(8) 0.055(5) Uani 0.18(5) 1 d . . P A 2
C0AB C 0.8213(8) 0.4925(6) 0.158(4) 0.123(8) Uani 0.321(17) 1 d . . P A 2
H0AC H 0.7935 0.4510 0.1064 0.147 Uiso 0.321(17) 1 calc R . P A 2
H0AD H 0.8786 0.5089 0.0928 0.147 Uiso 0.321(17) 1 calc R . P A 2
C4A C 0.8723(15) 0.4760(16) 0.277(4) 0.174(16) Uani 0.276(14) 1 d . U P A 2
H4AA H 0.8292 0.4445 0.3348 0.208 Uiso 0.276(14) 1 calc R . P A 2
H4AB H 0.8928 0.5141 0.3483 0.208 Uiso 0.276(14) 1 calc R . P A 2
C1A C 0.996(3) 0.4379(15) 0.217(4) 0.090(8) Uani 0.23(4) 1 d . . P A 2
H1AA H 0.9796 0.4223 0.1059 0.135 Uiso 0.23(4) 1 calc GR . P A 2
H1AB H 1.0177 0.4008 0.2887 0.135 Uiso 0.23(4) 1 calc GR . P A 2
H1AC H 1.0569 0.4699 0.2246 0.135 Uiso 0.23(4) 1 calc GR . P A 2

loop_
_atom_site_aniso_label
_atom_site_aniso_U_11
_atom_site_aniso_U_22
_atom_site_aniso_U_33
_atom_site_aniso_U_23
_atom_site_aniso_U_13
_atom_site_aniso_U_12
N001 0.0463(7) 0.0412(7) 0.0501(8) -0.0016(5) 0.0063(6) 0.0018(5)
N002 0.0475(7) 0.0445(7) 0.0599(8) 0.0057(6) 0.0101(6) 0.0024(6)
N003 0.0463(8) 0.0506(8) 0.0656(9) -0.0011(7) 0.0074(6) 0.0045(6)
O004 0.0719(10) 0.0796(11) 0.1113(13) 0.0285(10) 0.0286(9) -0.0011(8)
N005 0.0533(8) 0.0601(9) 0.0620(9) -0.0002(7) 0.0181(7) -0.0061(7)
C006 0.0484(8) 0.0414(8) 0.0451(8) -0.0054(6) 0.0042(6) 0.0031(6)
C007 0.0471(9) 0.0431(8) 0.0453(8) -0.0040(6) 0.0072(6) 0.0009(6)
C008 0.0455(8) 0.0423(8) 0.0475(8) -0.0064(6) 0.0049(6) 0.0025(6)
C009 0.0449(8) 0.0417(8) 0.0625(10) -0.0051(7) 0.0046(7) -0.0010(6)
C00B 0.0473(9) 0.0482(9) 0.0477(8) -0.0049(7) 0.0104(6) -0.0001(7)
C00C 0.0587(10) 0.0436(8) 0.0441(8) -0.0036(6) 0.0085(7) 0.0041(7)
C00D 0.0456(9) 0.0513(9) 0.0568(10) -0.0012(7) 0.0011(7) 0.0046(7)
C00E 0.0443(9) 0.0534(10) 0.0582(10) -0.0067(7) 0.0106(7) 0.0014(7)
C00F 0.0570(10) 0.0468(9) 0.0542(9) 0.0033(7) 0.0017(7) 0.0100(7)
C00G 0.0468(9) 0.0465(9) 0.0638(10) 0.0070(7) 0.0047(7) 0.0083(7)
C00H 0.0489(9) 0.0518(10) 0.0654(11) 0.0044(8) 0.0097(8) 0.0037(7)
C00I 0.0526(10) 0.0549(10) 0.0677(11) -0.0034(8) 0.0121(8) -0.0004(8)
C00J 0.0690(12) 0.0527(10) 0.0590(11) 0.0055(8) 0.0163(9) 0.0077(8)
C00K 0.0549(10) 0.0479(10) 0.0787(13) 0.0013(8) 0.0016(9) 0.0035(8)
C00L 0.0628(11) 0.0544(10) 0.0738(12) 0.0162(9) 0.0168(9) 0.0019(8)
C00M 0.0571(11) 0.0722(13) 0.0835(14) -0.0091(11) 0.0205(10) -0.0014(9)
C00O 0.0571(11) 0.0612(12) 0.0995(16) 0.0000(11) -0.0021(11) 0.0127(9)
C00P 0.0473(10) 0.0767(14) 0.1080(18) -0.0166(13) 0.0109(11) 0.0086(9)
C00Q 0.0716(13) 0.0602(12) 0.0857(14) 0.0252(10) 0.0071(11) 0.0082(10)
C2 0.0544(11) 0.0707(14) 0.0814(14) 0.0018(10) 0.0235(10) -0.0071(9)
N1 0.0447(13) 0.0734(16) 0.058(5) 0.001(2) 0.013(2) 0.0011(10)
C0AA 0.0492(19) 0.102(4) 0.054(2) -0.0088(19) 0.0057(14) 0.0084(19)
C4 0.127(5) 0.183(6) 0.074(3) -0.050(3) -0.021(3) 0.094(5)
C1 0.085(6) 0.152(9) 0.152(8) 0.027(7) -0.012(5) 0.045(5)
N1A 0.040(5) 0.087(9) 0.036(14) 0.002(8) 0.003(6) 0.009(5)
C0AB 0.046(5) 0.103(8) 0.22(3) -0.044(9) 0.010(7) 0.013(5)
C4A 0.084(10) 0.22(2) 0.23(3) 0.14(2) 0.065(14) 0.057(12)
C1A 0.071(13) 0.097(15) 0.096(11) -0.048(13) -0.011(8) 0.040(11)

loop_
_atom_type_symbol
_atom_type_description
_atom_type_scat_dispersion_real
_atom_type_scat_dispersion_imag
_atom_type_scat_source
C C 0.0181 0.0091 'International Tables Vol C Tables 4.2.6.8 and 6.1.1.4'
H H 0.0000 0.0000 'International Tables Vol C Tables 4.2.6.8 and 6.1.1.4'
N N 0.0311 0.0180 'International Tables Vol C Tables 4.2.6.8 and 6.1.1.4'
O O 0.0492 0.0322 'International Tables Vol C Tables 4.2.6.8 and 6.1.1.4'

loop_
_geom_angle_atom_site_label_1
_geom_angle_atom_site_label_2
_geom_angle_atom_site_label_3
_geom_angle
C007 N001 C008 119.53(15)
C007 N002 C009 127.32(15)
C007 N002 C00L 124.44(16)
C00L N002 C009 108.16(15)
C008 N003 C00E 112.17(15)
C2 N005 C00B 103.19(17)
C00D C006 C008 120.65(16)
C00G C006 C008 120.49(15)
C00G C006 C00D 118.85(16)
N001 C007 N002 117.66(15)
N001 C007 C00B 119.73(15)
N002 C007 C00B 122.60(15)
N001 C008 C006 116.10(15)
N003 C008 N001 126.54(16)
N003 C008 C006 117.35(15)
N002 C009 C00K 106.94(16)
C00I C009 N002 131.17(17)
C00I C009 C00K 121.85(17)
N005 C00B C007 134.56(16)
N005 C00B C00E 110.80(15)
C00E C00B C007 114.49(15)
C00F C00C C00H 119.02(16)
C00F C00C C00J 120.19(16)
C00H C00C C00J 120.78(17)
C006 C00D H00D 120.1
C00F C00D C006 119.86(16)
C00F C00D H00D 120.1
N003 C00E C00B 127.45(16)
N003 C00E N1 125.9(5)
N003 C00E N1A 132.9(9)
C00B C00E N1A 97.7(11)
N1 C00E C00B 106.5(5)
C00C C00F H00F 119.5
C00D C00F C00C 121.10(16)
C00D C00F H00F 119.5
C006 C00G H00G 119.6
C00H C00G C006 120.83(16)
C00H C00G H00G 119.6
C00C C00H H00H 119.8
C00G C00H C00C 120.33(17)
C00G C00H H00H 119.8
C009 C00I H00I 121.4
C00M C00I C009 117.1(2)
C00M C00I H00I 121.4
O004 C00J C00C 124.48(19)
O004 C00J H00J 117.8
C00C C00J H00J 117.8
C009 C00K C00Q 107.18(17)
C00O C00K C009 119.3(2)
C00O C00K C00Q 133.5(2)
N002 C00L H00L 125.1
C00Q C00L N002 109.87(18)
C00Q C00L H00L 125.1
C00I C00M H00M 118.9
C00I C00M C00P 122.2(2)
C00P C00M H00M 118.9
C00K C00O H00O 120.4
C00P C00O C00K 119.2(2)
C00P C00O H00O 120.4
C00M C00P H00P 119.8
C00O C00P C00M 120.3(2)
C00O C00P H00P 119.8
C00K C00Q H00Q 126.1
C00L C00Q C00K 107.85(18)
C00L C00Q H00Q 126.1
N005 C2 H2A 122.4
N005 C2 H2B 123.3
N005 C2 N1 115.2(2)
N1 C2 H2A 122.4
N1A C2 N005 113.4(9)
N1A C2 H2B 123.3
C00E N1 C2 104.0(6)
C00E N1 C0AA 127.8(9)
C2 N1 C0AA 128.1(4)
N1 C0AA H0AA 108.5
N1 C0AA H0AB 108.5
H0AA C0AA H0AB 107.5
C4 C0AA N1 115.0(8)
C4 C0AA H0AA 108.5
C4 C0AA H0AB 108.5
C0AA C4 H4A 109.5
C0AA C4 H4B 109.5
C0AA C4 C1 110.9(7)
H4A C4 H4B 108.0
C1 C4 H4A 109.5
C1 C4 H4B 109.5
C4 C1 H1A 109.5
C4 C1 H1B 109.5
C4 C1 H1C 109.5
H1A C1 H1B 109.5
H1A C1 H1C 109.5
H1B C1 H1C 109.5
C00E N1A C0AB 116(2)
C2 N1A C00E 106(2)
C2 N1A C0AB 132.2(17)
N1A C0AB H0AC 104.1
N1A C0AB H0AD 104.1
H0AC C0AB H0AD 105.5
C4A C0AB N1A 133(4)
C4A C0AB H0AC 104.1
C4A C0AB H0AD 104.1
C0AB C4A H4AA 110.8
C0AB C4A H4AB 110.8
C0AB C4A C1A 105(3)
H4AA C4A H4AB 108.9
C1A C4A H4AA 110.8
C1A C4A H4AB 110.8
C4A C1A H1AA 109.5
C4A C1A H1AB 109.5
C4A C1A H1AC 109.5
H1AA C1A H1AB 109.5
H1AA C1A H1AC 109.5
H1AB C1A H1AC 109.5

loop_
_geom_bond_atom_site_label_1
_geom_bond_atom_site_label_2
_geom_bond_distance
N001 C007 1.327(2)
N001 C008 1.349(2)
N002 C007 1.391(2)
N002 C009 1.402(2)
N002 C00L 1.394(2)
N003 C008 1.333(2)
N003 C00E 1.333(2)
O004 C00J 1.202(3)
N005 C00B 1.382(2)
N005 C2 1.301(3)
C006 C008 1.485(2)
C006 C00D 1.396(2)
C006 C00G 1.391(2)
C007 C00B 1.403(2)
C009 C00I 1.382(3)
C009 C00K 1.405(3)
C00B C00E 1.397(3)
C00C C00F 1.386(3)
C00C C00H 1.386(2)
C00C C00J 1.476(3)
C00D H00D 0.9300
C00D C00F 1.380(3)
C00E N1 1.365(4)
C00E N1A 1.48(3)
C00F H00F 0.9300
C00G H00G 0.9300
C00G C00H 1.378(3)
C00H H00H 0.9300
C00I H00I 0.9300
C00I C00M 1.381(3)
C00J H00J 0.9300
C00K C00O 1.392(3)
C00K C00Q 1.437(3)
C00L H00L 0.9300
C00L C00Q 1.341(3)
C00M H00M 0.9300
C00M C00P 1.388(4)
C00O H00O 0.9300
C00O C00P 1.375(4)
C00P H00P 0.9300
C00Q H00Q 0.9300
C2 H2A 0.9300
C2 H2B 0.9300
C2 N1 1.395(11)
C2 N1A 1.24(2)
N1 C0AA 1.465(11)
C0AA H0AA 0.9700
C0AA H0AB 0.9700
C0AA C4 1.432(8)
C4 H4A 0.9700
C4 H4B 0.9700
C4 C1 1.537(13)
C1 H1A 0.9600
C1 H1B 0.9600
C1 H1C 0.9600
N1A C0AB 1.51(2)
C0AB H0AC 0.9700
C0AB H0AD 0.9700
C0AB C4A 1.13(3)
C4A H4AA 0.9700
C4A H4AB 0.9700
C4A C1A 1.76(4)
C1A H1AA 0.9600
C1A H1AB 0.9600
C1A H1AC 0.9600
